data_7003795
loop_
_publ_author_name
'Vidovic, Dragoslav'
'Reeske, Gregor'
'Findlater, Michael'
'Cowley, Alan H.'

_publ_section_title
;
 Synthesis and structures of boron dihalides supported by the
 C6F5-substituted \b-diketiminate ligand
 [HC(CMe)2(NC6F5)2]&#x2212;&#x2009;
;
_journal_issue 17
_journal_name_full 'Dalton Transactions'
_journal_page_first 2293
_journal_page_last 2297
_journal_paper_doi 10.1039/b719722e
_journal_year 2008
_chemical_formula_moiety 'C17 H7 B Br2 F10 N2'
_chemical_formula_sum 'C17 H7 B Br2 F10 N2'
_chemical_formula_weight 599.88
_space_group_IT_number 60
_symmetry_cell_setting orthorhombic
_symmetry_space_group_name_Hall '-P 2ac 2b'
_symmetry_space_group_name_H-M 'P b n a'
_atom_sites_solution_hydrogens geom
_atom_sites_solution_primary direct
_atom_sites_solution_secondary difmap
_audit_creation_method
;
manual editing of the .cif file
created by SHELXTL Ver. 6.10
;
_cell_angle_alpha 90.000
_cell_angle_beta 90.000
_cell_angle_gamma 90.000
_cell_formula_units_Z 4
_cell_length_a 7.457(5)
_cell_length_b 11.566(5)
_cell_length_c 22.002(5)
_cell_measurement_temperature 153(2)
_cell_volume 1897.6(16)
_computing_cell_refinement 'Collect software, Nonius B.V. 1998'
_computing_data_collection 'Collect software, Nonius B.V. 1998'
_computing_data_reduction
;
DENZO and Scalepack (Otwinoski and Minor, 1997)
;
_computing_molecular_graphics 'XP SHELXTL/PC, Siemens Analytical'
_computing_structure_refinement 'XL SHELXTL/PC, Siemens Analytical'
_computing_structure_solution
;
SIR97 - Altomare A., Burla M.C., Camalli M., Cascarano G.L., Giacovazzo C.,
Guagliardi A., Moliterni A.G.G., Polidori G.,Spagna R.
;
_diffrn_ambient_temperature 153(2)
_diffrn_measured_fraction_theta_full 0.988
_diffrn_measured_fraction_theta_max 0.988
_diffrn_measurement_device_type 'Nonius Kappa CCD'
_diffrn_measurement_method \f-scan
_diffrn_radiation_monochromator graphite
_diffrn_radiation_source 'fine-focus sealed tube'
_diffrn_radiation_type MoK\a
_diffrn_radiation_wavelength 0.71069
_diffrn_reflns_av_R_equivalents 0.0492
_diffrn_reflns_av_sigmaI/netI 0.0512
_diffrn_reflns_limit_h_max 9
_diffrn_reflns_limit_h_min -9
_diffrn_reflns_limit_k_max 14
_diffrn_reflns_limit_k_min -14
_diffrn_reflns_limit_l_max 28
_diffrn_reflns_limit_l_min -25
_diffrn_reflns_number 6513
_diffrn_reflns_theta_full 27.38
_diffrn_reflns_theta_max 27.38
_diffrn_reflns_theta_min 2.88
_exptl_absorpt_coefficient_mu 4.376
_exptl_absorpt_correction_T_max 0.646
_exptl_absorpt_correction_T_min 0.597
_exptl_absorpt_correction_type multi-scan
_exptl_absorpt_process_details 'DENZO and Scalepack (Otwinoski and Minor, 1997)'
_exptl_crystal_colour yellow
_exptl_crystal_density_diffrn 2.100
_exptl_crystal_density_method 'not measured'
_exptl_crystal_description stick
_exptl_crystal_F_000 1152
_exptl_crystal_size_max 0.25
_exptl_crystal_size_mid 0.10
_exptl_crystal_size_min 0.10
_refine_diff_density_max 0.849
_refine_diff_density_min -0.412
_refine_diff_density_rms 0.102
_refine_ls_extinction_method none
_refine_ls_goodness_of_fit_ref 1.149
_refine_ls_hydrogen_treatment constr
_refine_ls_matrix_type full
_refine_ls_number_parameters 147
_refine_ls_number_reflns 2133
_refine_ls_number_restraints 0
_refine_ls_restrained_S_all 1.149
_refine_ls_R_factor_all 0.0826
_refine_ls_R_factor_gt 0.0558
_refine_ls_shift/su_max 0.000
_refine_ls_shift/su_mean 0.000
_refine_ls_structure_factor_coef Fsqd
_refine_ls_weighting_details 'calc w=1/[\s^2^(Fo^2^)+(0.0000P)^2^+9.6125P] where P=(Fo^2^+2Fc^2^)/3'
_refine_ls_weighting_scheme calc
_refine_ls_wR_factor_gt 0.0990
_refine_ls_wR_factor_ref 0.1068
_reflns_number_gt 1614
_reflns_number_total 2133
_reflns_threshold_expression >2sigma(I)
_cod_data_source_file b719722e.txt
_cod_data_source_block ccddvgr039_Compound61
_cod_original_sg_symbol_Hall -p2ac2b
_cod_original_sg_symbol_H-M pbna
_cod_database_code 7003795

loop_
_symmetry_equiv_pos_as_xyz
'x, y, z'
'-x+1/2, -y, z+1/2'
'x, -y+1/2, -z'
'-x+1/2, y+1/2, -z+1/2'
'-x, -y, -z'
'x-1/2, y, -z-1/2'
'-x, y-1/2, z'
'x-1/2, -y-1/2, z-1/2'

loop_
_atom_site_label
_atom_site_type_symbol
_atom_site_fract_x
_atom_site_fract_y
_atom_site_fract_z
_atom_site_U_iso_or_equiv
_atom_site_adp_type
_atom_site_occupancy
_atom_site_symmetry_multiplicity
_atom_site_calc_flag
_atom_site_refinement_flags
_atom_site_disorder_assembly
_atom_site_disorder_group
C1 C 0.6601(7) 0.3317(5) 0.6061(2) 0.0328(12) Uani 1 1 d . . .
C2 C 0.7096(8) 0.2570(5) 0.6524(3) 0.0355(13) Uani 1 1 d . . .
C3 C 0.8150(8) 0.2952(5) 0.7010(3) 0.0429(15) Uani 1 1 d . . .
C4 C 0.8646(9) 0.4089(6) 0.7044(3) 0.0455(15) Uani 1 1 d . . .
C5 C 0.8094(8) 0.4855(5) 0.6603(3) 0.0435(15) Uani 1 1 d . . .
C6 C 0.7074(8) 0.4471(5) 0.6128(3) 0.0368(13) Uani 1 1 d . . .
C7 C 0.3901(7) 0.2912(4) 0.5505(2) 0.0313(12) Uani 1 1 d . . .
C8 C 0.2864(8) 0.3370(5) 0.6038(3) 0.0430(15) Uani 1 1 d . . .
H8A H 0.3234 0.2975 0.6400 0.064 Uiso 1 1 calc R . .
H8B H 0.1606 0.3245 0.5972 0.064 Uiso 1 1 calc R . .
H8C H 0.3089 0.4183 0.6081 0.064 Uiso 1 1 calc R . .
C9 C 0.3031(10) 0.2500 0.5000 0.0370(19) Uani 1 2 d S . .
H9 H 0.1784 0.2500 0.5000 0.044 Uiso 1 2 calc SR . .
B1 B 0.6868(11) 0.2500 0.5000 0.0299(19) Uani 1 2 d S . .
N1 N 0.5704(5) 0.2903(3) 0.55257(19) 0.0276(9) Uani 1 1 d . . .
F1 F 0.6547(5) 0.1467(3) 0.65245(14) 0.0462(9) Uani 1 1 d . . .
F2 F 0.8616(5) 0.2208(3) 0.74505(15) 0.0596(10) Uani 1 1 d . . .
F3 F 0.9633(6) 0.4456(4) 0.75131(18) 0.0670(11) Uani 1 1 d . . .
F4 F 0.8549(6) 0.5974(3) 0.66476(18) 0.0608(10) Uani 1 1 d . . .
F5 F 0.6475(5) 0.5244(3) 0.57192(15) 0.0468(9) Uani 1 1 d . . .
Br1 Br 0.85465(7) 0.11916(4) 0.52738(2) 0.03371(17) Uani 1 1 d . . .

loop_
_atom_site_aniso_label
_atom_site_aniso_U_11
_atom_site_aniso_U_22
_atom_site_aniso_U_33
_atom_site_aniso_U_23
_atom_site_aniso_U_13
_atom_site_aniso_U_12
C1 0.030(3) 0.035(3) 0.034(3) 0.001(2) 0.002(3) 0.003(2)
C2 0.042(3) 0.028(3) 0.036(3) 0.000(2) 0.006(3) -0.002(2)
C3 0.045(4) 0.054(4) 0.030(3) 0.000(3) 0.002(3) 0.010(3)
C4 0.045(4) 0.054(4) 0.037(3) -0.017(3) -0.002(3) -0.003(3)
C5 0.046(4) 0.037(3) 0.048(4) -0.013(3) 0.009(3) -0.005(3)
C6 0.042(3) 0.029(3) 0.039(3) 0.000(2) 0.009(3) 0.007(2)
C7 0.031(3) 0.028(3) 0.034(3) 0.011(2) 0.003(3) 0.005(2)
C8 0.032(3) 0.051(4) 0.045(4) 0.009(3) 0.005(3) 0.005(3)
C9 0.021(4) 0.047(5) 0.043(5) 0.017(4) 0.000 0.000
B1 0.026(4) 0.021(4) 0.043(5) 0.006(3) 0.000 0.000
N1 0.027(2) 0.026(2) 0.029(2) 0.0021(18) 0.000(2) -0.0009(18)
F1 0.063(2) 0.0361(18) 0.0400(19) 0.0047(14) 0.0015(18) -0.0038(16)
F2 0.082(3) 0.064(2) 0.0327(19) 0.0041(18) -0.008(2) 0.009(2)
F3 0.068(3) 0.080(3) 0.053(2) -0.022(2) -0.017(2) -0.007(2)
F4 0.077(3) 0.040(2) 0.066(2) -0.0190(17) 0.005(2) -0.012(2)
F5 0.063(2) 0.0284(17) 0.049(2) 0.0032(14) 0.0020(18) 0.0085(16)
Br1 0.0313(3) 0.0309(3) 0.0389(3) 0.0025(2) -0.0018(3) 0.0052(2)

loop_
_atom_type_symbol
_atom_type_description
_atom_type_scat_dispersion_real
_atom_type_scat_dispersion_imag
_atom_type_scat_source
C C 0.0033 0.0016 'International Tables Vol C Tables 4.2.6.8 and 6.1.1.4'
H H 0.0000 0.0000 'International Tables Vol C Tables 4.2.6.8 and 6.1.1.4'
B B 0.0013 0.0007 'International Tables Vol C Tables 4.2.6.8 and 6.1.1.4'
N N 0.0061 0.0033 'International Tables Vol C Tables 4.2.6.8 and 6.1.1.4'
F F 0.0171 0.0103 'International Tables Vol C Tables 4.2.6.8 and 6.1.1.4'
Br Br -0.2901 2.4595 'International Tables Vol C Tables 4.2.6.8 and 6.1.1.4'

loop_
_geom_angle_atom_site_label_1
_geom_angle_atom_site_label_2
_geom_angle_atom_site_label_3
_geom_angle
_geom_angle_site_symmetry_1
_geom_angle_site_symmetry_3
_geom_angle_publ_flag
C2 C1 C6 117.0(5) . . ?
C2 C1 N1 121.3(5) . . ?
C6 C1 N1 121.6(5) . . ?
F1 C2 C1 120.9(5) . . ?
F1 C2 C3 118.2(5) . . ?
C1 C2 C3 121.0(5) . . ?
F2 C3 C4 120.4(6) . . ?
F2 C3 C2 119.7(6) . . ?
C4 C3 C2 119.8(6) . . ?
F3 C4 C3 119.8(6) . . ?
F3 C4 C5 120.3(6) . . ?
C3 C4 C5 120.0(6) . . ?
F4 C5 C6 120.7(6) . . ?
F4 C5 C4 119.6(6) . . ?
C6 C5 C4 119.7(6) . . ?
F5 C6 C5 118.7(5) . . ?
F5 C6 C1 119.0(5) . . ?
C5 C6 C1 122.3(5) . . ?
N1 C7 C9 119.8(5) . . ?
N1 C7 C8 119.4(5) . . ?
C9 C7 C8 120.8(5) . . ?
C7 C8 H8A 109.5 . . ?
C7 C8 H8B 109.5 . . ?
H8A C8 H8B 109.5 . . ?
C7 C8 H8C 109.5 . . ?
H8A C8 H8C 109.5 . . ?
H8B C8 H8C 109.5 . . ?
C7 C9 C7 123.6(7) . 3_556 ?
C7 C9 H9 118.2 . . ?
C7 C9 H9 118.2 3_556 . ?
N1 B1 N1 110.3(6) 3_556 . ?
N1 B1 Br1 110.54(16) 3_556 3_556 ?
N1 B1 Br1 110.20(16) . 3_556 ?
N1 B1 Br1 110.20(16) 3_556 . ?
N1 B1 Br1 110.54(16) . . ?
Br1 B1 Br1 104.9(4) 3_556 . ?
C7 N1 C1 119.4(4) . . ?
C7 N1 B1 123.2(5) . . ?
C1 N1 B1 117.4(4) . . ?

loop_
_geom_bond_atom_site_label_1
_geom_bond_atom_site_label_2
_geom_bond_distance
_geom_bond_site_symmetry_2
_geom_bond_publ_flag
C1 C2 1.385(7) . ?
C1 C6 1.389(7) . ?
C1 N1 1.437(7) . ?
C2 F1 1.339(6) . ?
C2 C3 1.398(8) . ?
C3 F2 1.342(7) . ?
C3 C4 1.368(9) . ?
C4 F3 1.337(7) . ?
C4 C5 1.377(9) . ?
C5 F4 1.342(7) . ?
C5 C6 1.367(8) . ?
C6 F5 1.345(6) . ?
C7 N1 1.345(6) . ?
C7 C9 1.372(6) . ?
C7 C8 1.501(8) . ?
C8 H8A 0.9600 . ?
C8 H8B 0.9600 . ?
C8 H8C 0.9600 . ?
C9 C7 1.372(6) 3_556 ?
C9 H9 0.9300 . ?
B1 N1 1.519(6) 3_556 ?
B1 N1 1.519(6) . ?
B1 Br1 2.054(5) 3_556 ?
B1 Br1 2.054(5) . ?

loop_
_geom_torsion_atom_site_label_1
_geom_torsion_atom_site_label_2
_geom_torsion_atom_site_label_3
_geom_torsion_atom_site_label_4
_geom_torsion
_geom_torsion_site_symmetry_1
_geom_torsion_site_symmetry_2
_geom_torsion_site_symmetry_3
_geom_torsion_site_symmetry_4
_geom_torsion_publ_flag
C6 C1 C2 F1 173.6(5) . . . . ?
N1 C1 C2 F1 -8.9(8) . . . . ?
C6 C1 C2 C3 -5.0(8) . . . . ?
N1 C1 C2 C3 172.4(5) . . . . ?
F1 C2 C3 F2 1.6(8) . . . . ?
C1 C2 C3 F2 -179.7(5) . . . . ?
F1 C2 C3 C4 -176.1(5) . . . . ?
C1 C2 C3 C4 2.5(9) . . . . ?
F2 C3 C4 F3 1.3(9) . . . . ?
C2 C3 C4 F3 179.1(5) . . . . ?
F2 C3 C4 C5 -177.2(5) . . . . ?
C2 C3 C4 C5 0.6(9) . . . . ?
F3 C4 C5 F4 -0.1(9) . . . . ?
C3 C4 C5 F4 178.3(5) . . . . ?
F3 C4 C5 C6 -179.5(5) . . . . ?
C3 C4 C5 C6 -1.0(9) . . . . ?
F4 C5 C6 F5 -2.6(9) . . . . ?
C4 C5 C6 F5 176.7(5) . . . . ?
F4 C5 C6 C1 178.9(5) . . . . ?
C4 C5 C6 C1 -1.7(9) . . . . ?
C2 C1 C6 F5 -173.8(5) . . . . ?
N1 C1 C6 F5 8.8(8) . . . . ?
C2 C1 C6 C5 4.7(9) . . . . ?
N1 C1 C6 C5 -172.8(5) . . . . ?
N1 C7 C9 C7 -1.4(3) . . . 3_556 ?
C8 C7 C9 C7 178.9(5) . . . 3_556 ?
C9 C7 N1 C1 -178.8(4) . . . . ?
C8 C7 N1 C1 0.9(7) . . . . ?
C9 C7 N1 B1 2.7(6) . . . . ?
C8 C7 N1 B1 -177.6(4) . . . . ?
C2 C1 N1 C7 93.2(6) . . . . ?
C6 C1 N1 C7 -89.4(6) . . . . ?
C2 C1 N1 B1 -88.2(6) . . . . ?
C6 C1 N1 B1 89.1(6) . . . . ?
N1 B1 N1 C7 -1.4(3) 3_556 . . . ?
Br1 B1 N1 C7 121.0(5) 3_556 . . . ?
Br1 B1 N1 C7 -123.5(5) . . . . ?
N1 B1 N1 C1 -179.9(4) 3_556 . . . ?
Br1 B1 N1 C1 -57.5(5) 3_556 . . . ?
Br1 B1 N1 C1 58.0(5) . . . . ?
